data_7224413
loop_
_publ_author_name
'Lu, Yu-Ling'
'Sun, Jing'
'Xie, Ya-Jing'
'Yan, Chao Guo'

_publ_section_title
;
 Molecular diversity of cyclization reaction of 3-methyleneoxindoles with
 2-(3,4-dihydronaphthalen-1(2H)-ylidene)malononitriles
;
_journal_name_full 'RSC Adv.'
_journal_paper_doi 10.1039/C6RA00476H
_journal_year 2016
_chemical_formula_moiety 'C37 H29 N3 O3'
_chemical_formula_sum 'C37 H29 N3 O3'
_chemical_formula_weight 563.63
_chemical_name_systematic
; 
 ? 
;
_space_group_IT_number 2
_symmetry_cell_setting triclinic
_symmetry_space_group_name_Hall '-P 1'
_symmetry_space_group_name_H-M 'P -1'
_atom_sites_solution_hydrogens geom
_atom_sites_solution_primary direct
_atom_sites_solution_secondary difmap
_audit_creation_method SHELXL-97
_audit_update_record
;
2015-11-18 deposited with the CCDC.
2016-02-26 downloaded from the CCDC.
;
_cell_angle_alpha 101.186(3)
_cell_angle_beta 96.606(3)
_cell_angle_gamma 94.608(3)
_cell_formula_units_Z 2
_cell_length_a 9.4485(9)
_cell_length_b 12.2794(12)
_cell_length_c 12.7142(12)
_cell_measurement_reflns_used 8164
_cell_measurement_temperature 296(2)
_cell_measurement_theta_max 27.44
_cell_measurement_theta_min 2.55
_cell_volume 1429.5(2)
_computing_cell_refinement 'Bruker SMART'
_computing_data_collection 'Bruker SMART'
_computing_data_reduction 'Bruker SAINT'
_computing_molecular_graphics 'Bruker SHELXTL'
_computing_publication_material 'Bruker SHELXTL'
_computing_structure_refinement 'SHELXL-97 (Sheldrick, 1997)'
_computing_structure_solution 'SHELXS-97 (Sheldrick, 1990)'
_diffrn_ambient_temperature 296(2)
_diffrn_measured_fraction_theta_full 0.995
_diffrn_measured_fraction_theta_max 0.995
_diffrn_measurement_device_type 'CCD area detector'
_diffrn_measurement_method 'phi and omega scans'
_diffrn_radiation_monochromator graphite
_diffrn_radiation_source 'fine-focus sealed tube'
_diffrn_radiation_type MoK\a
_diffrn_radiation_wavelength 0.71073
_diffrn_reflns_av_R_equivalents 0.0783
_diffrn_reflns_av_sigmaI/netI 0.0662
_diffrn_reflns_limit_h_max 12
_diffrn_reflns_limit_h_min -11
_diffrn_reflns_limit_k_max 15
_diffrn_reflns_limit_k_min -15
_diffrn_reflns_limit_l_max 16
_diffrn_reflns_limit_l_min -16
_diffrn_reflns_number 28848
_diffrn_reflns_theta_full 27.56
_diffrn_reflns_theta_max 27.56
_diffrn_reflns_theta_min 2.11
_exptl_absorpt_coefficient_mu 0.084
_exptl_absorpt_correction_T_max 0.980
_exptl_absorpt_correction_T_min 0.969
_exptl_absorpt_correction_type multi-scan
_exptl_absorpt_process_details sadabs
_exptl_crystal_colour colorless
_exptl_crystal_density_diffrn 1.309
_exptl_crystal_density_method 'not measured'
_exptl_crystal_description block
_exptl_crystal_F_000 592
_exptl_crystal_size_max 0.38
_exptl_crystal_size_mid 0.32
_exptl_crystal_size_min 0.24
_refine_diff_density_max 0.230
_refine_diff_density_min -0.230
_refine_diff_density_rms 0.045
_refine_ls_extinction_method none
_refine_ls_goodness_of_fit_ref 1.030
_refine_ls_hydrogen_treatment mixed
_refine_ls_matrix_type full
_refine_ls_number_parameters 393
_refine_ls_number_reflns 6571
_refine_ls_number_restraints 0
_refine_ls_restrained_S_all 1.030
_refine_ls_R_factor_all 0.1127
_refine_ls_R_factor_gt 0.0609
_refine_ls_shift/su_max 0.000
_refine_ls_shift/su_mean 0.000
_refine_ls_structure_factor_coef Fsqd
_refine_ls_weighting_details 'calc w=1/[\s^2^(Fo^2^)+(0.0432P)^2^+0.4727P] where P=(Fo^2^+2Fc^2^)/3'
_refine_ls_weighting_scheme calc
_refine_ls_wR_factor_gt 0.1219
_refine_ls_wR_factor_ref 0.1428
_reflns_number_gt 4097
_reflns_number_total 6605
_reflns_threshold_expression >2sigma(I)
_cod_data_source_file c6ra00476h2.cif
_cod_data_source_block 1b
_cod_database_code 7224413
_audit_block_doi 10.5517/cc11npq3

loop_
_symmetry_equiv_pos_as_xyz
'x, y, z'
'-x, -y, -z'

loop_
_atom_site_label
_atom_site_type_symbol
_atom_site_fract_x
_atom_site_fract_y
_atom_site_fract_z
_atom_site_U_iso_or_equiv
_atom_site_adp_type
_atom_site_occupancy
_atom_site_symmetry_multiplicity
_atom_site_calc_flag
_atom_site_refinement_flags
C1 C 0.2080(3) -0.1782(2) 0.12397(19) 0.0640(6) Uani 1 1 d .
H1 H 0.1899 -0.1053 0.1217 0.077 Uiso 1 1 calc R
C2 C 0.1375(3) -0.2654(3) 0.0454(2) 0.0828(8) Uani 1 1 d .
H2 H 0.0723 -0.2506 -0.0094 0.099 Uiso 1 1 calc R
C3 C 0.1625(3) -0.3730(2) 0.0471(2) 0.0824(8) Uani 1 1 d .
H3 H 0.1153 -0.4313 -0.0065 0.099 Uiso 1 1 calc R
C4 C 0.2570(3) -0.3945(2) 0.1280(2) 0.0769(8) Uani 1 1 d .
H4 H 0.2735 -0.4676 0.1303 0.092 Uiso 1 1 calc R
C5 C 0.3278(3) -0.30796(18) 0.20601(19) 0.0621(6) Uani 1 1 d .
H5 H 0.3928 -0.3235 0.2604 0.075 Uiso 1 1 calc R
C6 C 0.3047(2) -0.19841(16) 0.20556(15) 0.0434(5) Uani 1 1 d .
C7 C 0.3848(2) -0.10811(15) 0.29499(17) 0.0492(5) Uani 1 1 d .
H7A H 0.3675 -0.1259 0.3638 0.059 Uiso 1 1 calc R
H7B H 0.4865 -0.1091 0.2908 0.059 Uiso 1 1 calc R
C8 C 0.2653(2) 0.05803(15) 0.36460(15) 0.0387(4) Uani 1 1 d .
C9 C 0.26595(19) 0.18013(14) 0.35011(14) 0.0360(4) Uani 1 1 d .
C10 C 0.3689(2) 0.18444(15) 0.26754(15) 0.0394(4) Uani 1 1 d .
C11 C 0.4276(2) 0.27124(18) 0.22721(17) 0.0496(5) Uani 1 1 d .
H11 H 0.4009 0.3428 0.2475 0.059 Uiso 1 1 calc R
C12 C 0.5275(2) 0.2503(2) 0.1557(2) 0.0647(6) Uani 1 1 d .
H12 H 0.5685 0.3086 0.1284 0.078 Uiso 1 1 calc R
C13 C 0.5665(3) 0.1447(2) 0.1249(2) 0.0708(7) Uani 1 1 d .
H13 H 0.6321 0.1322 0.0758 0.085 Uiso 1 1 calc R
C14 C 0.5099(3) 0.0565(2) 0.16566(19) 0.0642(6) Uani 1 1 d .
H14 H 0.5363 -0.0150 0.1448 0.077 Uiso 1 1 calc R
C15 C 0.4131(2) 0.07854(16) 0.23819(16) 0.0448(5) Uani 1 1 d .
C16 C 0.11076(19) 0.20593(14) 0.31904(14) 0.0344(4) Uani 1 1 d .
H16 H 0.0551 0.1936 0.3769 0.041 Uiso 1 1 calc R
C17 C 0.0405(2) 0.12813(15) 0.21404(14) 0.0370(4) Uani 1 1 d .
C18 C -0.06169(19) 0.03079(15) 0.21456(14) 0.0361(4) Uani 1 1 d .
C19 C -0.1050(2) 0.00196(16) 0.30781(15) 0.0410(5) Uani 1 1 d .
H19 H -0.0751 0.0493 0.3745 0.049 Uiso 1 1 calc R
C20 C -0.1906(2) -0.09484(16) 0.30270(16) 0.0454(5) Uani 1 1 d .
H20 H -0.2191 -0.1124 0.3656 0.054 Uiso 1 1 calc R
C21 C -0.2347(2) -0.16670(16) 0.20391(17) 0.0458(5) Uani 1 1 d .
C22 C -0.3418(3) -0.3483(2) 0.1122(2) 0.0908(9) Uani 1 1 d .
H22A H -0.4060 -0.3237 0.0596 0.136 Uiso 1 1 calc R
H22B H -0.3849 -0.4154 0.1286 0.136 Uiso 1 1 calc R
H22C H -0.2539 -0.3627 0.0837 0.136 Uiso 1 1 calc R
C23 C -0.1997(2) -0.13780(17) 0.10994(16) 0.0503(5) Uani 1 1 d .
H23 H -0.2334 -0.1839 0.0432 0.060 Uiso 1 1 calc R
C24 C -0.1144(2) -0.04022(17) 0.11600(15) 0.0457(5) Uani 1 1 d .
H24 H -0.0912 -0.0209 0.0524 0.055 Uiso 1 1 calc R
C25 C 0.3242(2) 0.25689(15) 0.45739(15) 0.0396(4) Uani 1 1 d .
C26 C 0.2842(2) 0.37275(15) 0.47312(15) 0.0396(4) Uani 1 1 d .
C27 C 0.3553(2) 0.43894(16) 0.57391(17) 0.0508(5) Uani 1 1 d .
C28 C 0.1917(2) 0.41031(14) 0.40152(15) 0.0372(4) Uani 1 1 d .
C29 C 0.10607(19) 0.32779(14) 0.30801(14) 0.0361(4) Uani 1 1 d .
H29 H 0.1458 0.3365 0.2419 0.043 Uiso 1 1 calc R
C30 C -0.0499(2) 0.35406(16) 0.29564(18) 0.0496(5) Uani 1 1 d .
H30A H -0.1054 0.2994 0.2370 0.060 Uiso 1 1 calc R
H30B H -0.0903 0.3497 0.3617 0.060 Uiso 1 1 calc R
C31 C -0.0583(3) 0.46957(18) 0.2722(2) 0.0614(6) Uani 1 1 d .
H31A H -0.0356 0.4692 0.1997 0.074 Uiso 1 1 calc R
H31B H -0.1556 0.4889 0.2747 0.074 Uiso 1 1 calc R
C32 C 0.0417(2) 0.55625(16) 0.35084(18) 0.0509(5) Uani 1 1 d .
C33 C 0.0160(3) 0.66782(19) 0.3625(2) 0.0647(7) Uani 1 1 d .
H33 H -0.0666 0.6857 0.3251 0.078 Uiso 1 1 calc R
C34 C 0.1087(3) 0.75183(19) 0.4275(2) 0.0688(7) Uani 1 1 d .
H34 H 0.0884 0.8256 0.4347 0.083 Uiso 1 1 calc R
C35 C 0.2316(3) 0.72667(17) 0.4817(2) 0.0645(7) Uani 1 1 d .
H35 H 0.2961 0.7836 0.5246 0.077 Uiso 1 1 calc R
C36 C 0.2601(3) 0.61677(16) 0.47298(17) 0.0532(5) Uani 1 1 d .
H36 H 0.3443 0.6008 0.5097 0.064 Uiso 1 1 calc R
C37 C 0.1644(2) 0.52899(15) 0.40992(16) 0.0432(5) Uani 1 1 d .
N1 N 0.34773(18) 0.00439(13) 0.29390(13) 0.0452(4) Uani 1 1 d .
N2 N 0.4067(2) 0.21938(16) 0.52450(16) 0.0622(5) Uani 1 1 d .
N3 N 0.4154(2) 0.47935(16) 0.65704(17) 0.0748(6) Uani 1 1 d .
O1 O 0.20074(15) 0.01656(11) 0.42652(11) 0.0487(4) Uani 1 1 d .
O2 O 0.07533(16) 0.14727(12) 0.12926(10) 0.0542(4) Uani 1 1 d .
O3 O -0.31286(18) -0.26391(12) 0.20819(13) 0.0670(5) Uani 1 1 d .
H2A H 0.440(3) 0.273(2) 0.585(2) 0.098(10) Uiso 1 1 d .

loop_
_atom_site_aniso_label
_atom_site_aniso_U_11
_atom_site_aniso_U_22
_atom_site_aniso_U_33
_atom_site_aniso_U_23
_atom_site_aniso_U_13
_atom_site_aniso_U_12
C1 0.0710(16) 0.0580(15) 0.0606(14) 0.0097(12) -0.0063(12) 0.0199(12)
C2 0.085(2) 0.089(2) 0.0618(16) 0.0027(15) -0.0229(14) 0.0121(16)
C3 0.094(2) 0.0718(19) 0.0632(17) -0.0128(14) -0.0108(15) -0.0051(16)
C4 0.106(2) 0.0451(14) 0.0706(17) -0.0034(12) 0.0023(16) 0.0064(14)
C5 0.0808(17) 0.0435(13) 0.0574(14) 0.0031(11) -0.0053(12) 0.0170(12)
C6 0.0477(12) 0.0386(11) 0.0439(11) 0.0050(9) 0.0075(9) 0.0115(9)
C7 0.0586(13) 0.0357(11) 0.0525(12) 0.0062(9) 0.0008(10) 0.0158(9)
C8 0.0448(11) 0.0309(10) 0.0365(10) 0.0026(8) -0.0025(9) 0.0025(8)
C9 0.0423(10) 0.0265(9) 0.0370(10) 0.0031(7) 0.0024(8) 0.0033(8)
C10 0.0396(10) 0.0357(10) 0.0419(10) 0.0060(8) 0.0031(8) 0.0046(8)
C11 0.0470(12) 0.0456(12) 0.0569(13) 0.0125(10) 0.0085(10) 0.0029(9)
C12 0.0551(14) 0.0723(17) 0.0727(16) 0.0260(13) 0.0190(12) 0.0006(12)
C13 0.0615(16) 0.088(2) 0.0729(17) 0.0216(15) 0.0337(13) 0.0197(14)
C14 0.0650(15) 0.0665(16) 0.0672(15) 0.0117(13) 0.0230(13) 0.0274(13)
C15 0.0455(12) 0.0428(11) 0.0474(11) 0.0086(9) 0.0074(9) 0.0110(9)
C16 0.0404(10) 0.0285(9) 0.0320(9) 0.0016(7) 0.0054(8) 0.0012(8)
C17 0.0430(11) 0.0347(10) 0.0325(10) 0.0036(8) 0.0057(8) 0.0066(8)
C18 0.0359(10) 0.0346(10) 0.0350(10) 0.0008(8) 0.0027(8) 0.0039(8)
C19 0.0447(11) 0.0394(11) 0.0336(10) -0.0011(8) 0.0016(8) 0.0000(9)
C20 0.0476(12) 0.0453(12) 0.0406(11) 0.0067(9) 0.0053(9) -0.0043(9)
C21 0.0411(11) 0.0387(11) 0.0525(12) 0.0013(9) 0.0032(9) -0.0030(9)
C22 0.111(2) 0.0548(16) 0.087(2) -0.0133(14) 0.0068(17) -0.0307(15)
C23 0.0477(12) 0.0519(13) 0.0413(11) -0.0091(9) 0.0047(9) -0.0072(10)
C24 0.0458(11) 0.0523(12) 0.0337(10) -0.0016(9) 0.0066(9) -0.0034(9)
C25 0.0438(11) 0.0312(10) 0.0404(10) 0.0041(8) -0.0006(9) 0.0005(8)
C26 0.0462(11) 0.0297(10) 0.0386(10) -0.0007(8) 0.0051(9) -0.0023(8)
C27 0.0608(14) 0.0345(11) 0.0504(13) -0.0016(9) 0.0014(11) -0.0007(10)
C28 0.0432(11) 0.0291(9) 0.0396(10) 0.0037(8) 0.0136(8) 0.0021(8)
C29 0.0423(10) 0.0302(9) 0.0359(10) 0.0046(8) 0.0074(8) 0.0056(8)
C30 0.0433(12) 0.0432(12) 0.0608(13) 0.0065(10) 0.0046(10) 0.0095(9)
C31 0.0594(14) 0.0500(13) 0.0758(16) 0.0126(12) 0.0026(12) 0.0207(11)
C32 0.0620(14) 0.0361(11) 0.0596(13) 0.0116(10) 0.0201(11) 0.0143(10)
C33 0.0791(17) 0.0426(13) 0.0816(17) 0.0190(12) 0.0267(14) 0.0230(12)
C34 0.100(2) 0.0329(12) 0.0833(18) 0.0151(12) 0.0400(16) 0.0170(13)
C35 0.0924(19) 0.0322(12) 0.0687(15) 0.0035(11) 0.0285(14) -0.0025(12)
C36 0.0697(15) 0.0335(11) 0.0559(13) 0.0047(10) 0.0177(11) 0.0008(10)
C37 0.0574(13) 0.0290(10) 0.0452(11) 0.0051(8) 0.0193(10) 0.0056(9)
N1 0.0567(11) 0.0323(9) 0.0476(10) 0.0061(7) 0.0082(8) 0.0138(8)
N2 0.0747(14) 0.0448(11) 0.0572(12) 0.0036(9) -0.0210(10) 0.0059(10)
N3 0.0947(16) 0.0517(12) 0.0614(13) -0.0081(10) -0.0166(12) -0.0047(11)
O1 0.0639(9) 0.0371(8) 0.0459(8) 0.0118(6) 0.0079(7) 0.0012(7)
O2 0.0730(10) 0.0513(9) 0.0342(7) 0.0040(6) 0.0096(7) -0.0092(7)
O3 0.0751(11) 0.0497(9) 0.0650(10) -0.0014(8) 0.0050(8) -0.0222(8)

loop_
_atom_type_symbol
_atom_type_description
_atom_type_scat_dispersion_real
_atom_type_scat_dispersion_imag
_atom_type_scat_source
C C 0.0033 0.0016 'International Tables Vol C Tables 4.2.6.8 and 6.1.1.4'
H H 0.0000 0.0000 'International Tables Vol C Tables 4.2.6.8 and 6.1.1.4'
N N 0.0061 0.0033 'International Tables Vol C Tables 4.2.6.8 and 6.1.1.4'
O O 0.0106 0.0060 'International Tables Vol C Tables 4.2.6.8 and 6.1.1.4'

loop_
_geom_angle_atom_site_label_1
_geom_angle_atom_site_label_2
_geom_angle_atom_site_label_3
_geom_angle
C6 C1 C2 120.5(2)
C6 C1 H1 119.8
C2 C1 H1 119.8
C3 C2 C1 120.7(2)
C3 C2 H2 119.7
C1 C2 H2 119.7
C4 C3 C2 119.5(2)
C4 C3 H3 120.2
C2 C3 H3 120.2
C3 C4 C5 119.9(2)
C3 C4 H4 120.0
C5 C4 H4 120.0
C4 C5 C6 121.5(2)
C4 C5 H5 119.2
C6 C5 H5 119.2
C1 C6 C5 117.8(2)
C1 C6 C7 123.75(18)
C5 C6 C7 118.42(18)
N1 C7 C6 115.49(16)
N1 C7 H7A 108.4
C6 C7 H7A 108.4
N1 C7 H7B 108.4
C6 C7 H7B 108.4
H7A C7 H7B 107.5
O1 C8 N1 125.91(17)
O1 C8 C9 125.98(17)
N1 C8 C9 108.10(16)
C25 C9 C10 111.20(15)
C25 C9 C8 108.58(14)
C10 C9 C8 102.08(14)
C25 C9 C16 107.53(14)
C10 C9 C16 117.32(15)
C8 C9 C16 109.79(14)
C11 C10 C15 119.55(18)
C11 C10 C9 132.04(17)
C15 C10 C9 108.23(16)
C10 C11 C12 118.9(2)
C10 C11 H11 120.5
C12 C11 H11 120.5
C13 C12 C11 120.8(2)
C13 C12 H12 119.6
C11 C12 H12 119.6
C12 C13 C14 121.1(2)
C12 C13 H13 119.4
C14 C13 H13 119.4
C15 C14 C13 117.7(2)
C15 C14 H14 121.2
C13 C14 H14 121.2
C14 C15 C10 121.9(2)
C14 C15 N1 127.75(19)
C10 C15 N1 110.34(17)
C17 C16 C29 109.77(14)
C17 C16 C9 111.19(14)
C29 C16 C9 111.49(14)
C17 C16 H16 108.1
C29 C16 H16 108.1
C9 C16 H16 108.1
O2 C17 C18 120.88(16)
O2 C17 C16 117.55(16)
C18 C17 C16 121.53(16)
C24 C18 C19 117.31(17)
C24 C18 C17 118.18(17)
C19 C18 C17 124.45(16)
C20 C19 C18 121.14(17)
C20 C19 H19 119.4
C18 C19 H19 119.4
C19 C20 C21 120.04(19)
C19 C20 H20 120.0
C21 C20 H20 120.0
O3 C21 C23 124.42(18)
O3 C21 C20 115.50(19)
C23 C21 C20 120.08(18)
O3 C22 H22A 109.5
O3 C22 H22B 109.5
H22A C22 H22B 109.5
O3 C22 H22C 109.5
H22A C22 H22C 109.5
H22B C22 H22C 109.5
C24 C23 C21 119.26(18)
C24 C23 H23 120.4
C21 C23 H23 120.4
C23 C24 C18 121.99(19)
C23 C24 H24 119.0
C18 C24 H24 119.0
N2 C25 C26 125.11(17)
N2 C25 C9 118.28(17)
C26 C25 C9 116.55(16)
C28 C26 C27 124.92(17)
C28 C26 C25 124.14(16)
C27 C26 C25 110.94(17)
N3 C27 C26 171.6(2)
C26 C28 C37 124.46(17)
C26 C28 C29 119.31(15)
C37 C28 C29 116.21(16)
C28 C29 C30 109.76(15)
C28 C29 C16 113.49(15)
C30 C29 C16 109.36(15)
C28 C29 H29 108.0
C30 C29 H29 108.0
C16 C29 H29 108.0
C31 C30 C29 110.29(17)
C31 C30 H30A 109.6
C29 C30 H30A 109.6
C31 C30 H30B 109.6
C29 C30 H30B 109.6
H30A C30 H30B 108.1
C32 C31 C30 112.46(18)
C32 C31 H31A 109.1
C30 C31 H31A 109.1
C32 C31 H31B 109.1
C30 C31 H31B 109.1
H31A C31 H31B 107.8
C33 C32 C37 119.0(2)
C33 C32 C31 119.0(2)
C37 C32 C31 121.90(17)
C34 C33 C32 121.9(2)
C34 C33 H33 119.1
C32 C33 H33 119.1
C33 C34 C35 119.6(2)
C33 C34 H34 120.2
C35 C34 H34 120.2
C34 C35 C36 120.2(2)
C34 C35 H35 119.9
C36 C35 H35 119.9
C35 C36 C37 121.3(2)
C35 C36 H36 119.3
C37 C36 H36 119.3
C36 C37 C32 117.91(18)
C36 C37 C28 122.03(19)
C32 C37 C28 120.03(18)
C8 N1 C15 111.08(15)
C8 N1 C7 122.65(17)
C15 N1 C7 125.06(17)
C25 N2 H2A 111.8(18)
C21 O3 C22 117.96(19)

loop_
_geom_bond_atom_site_label_1
_geom_bond_atom_site_label_2
_geom_bond_distance
C1 C6 1.375(3)
C1 C2 1.380(3)
C1 H1 0.9300
C2 C3 1.365(4)
C2 H2 0.9300
C3 C4 1.362(4)
C3 H3 0.9300
C4 C5 1.373(3)
C4 H4 0.9300
C5 C6 1.381(3)
C5 H5 0.9300
C6 C7 1.508(3)
C7 N1 1.454(2)
C7 H7A 0.9700
C7 H7B 0.9700
C8 O1 1.211(2)
C8 N1 1.365(2)
C8 C9 1.545(2)
C9 C25 1.516(2)
C9 C10 1.516(3)
C9 C16 1.548(2)
C10 C11 1.375(3)
C10 C15 1.393(3)
C11 C12 1.389(3)
C11 H11 0.9300
C12 C13 1.373(3)
C12 H12 0.9300
C13 C14 1.384(3)
C13 H13 0.9300
C14 C15 1.377(3)
C14 H14 0.9300
C15 N1 1.404(3)
C16 C17 1.528(2)
C16 C29 1.533(2)
C16 H16 0.9800
C17 O2 1.222(2)
C17 C18 1.477(3)
C18 C24 1.393(2)
C18 C19 1.396(3)
C19 C20 1.369(3)
C19 H19 0.9300
C20 C21 1.386(3)
C20 H20 0.9300
C21 O3 1.366(2)
C21 C23 1.378(3)
C22 O3 1.423(3)
C22 H22A 0.9600
C22 H22B 0.9600
C22 H22C 0.9600
C23 C24 1.373(3)
C23 H23 0.9300
C24 H24 0.9300
C25 N2 1.267(2)
C25 C26 1.483(3)
C26 C28 1.360(3)
C26 C27 1.437(3)
C27 N3 1.140(3)
C28 C37 1.486(3)
C28 C29 1.508(2)
C29 C30 1.531(3)
C29 H29 0.9800
C30 C31 1.511(3)
C30 H30A 0.9700
C30 H30B 0.9700
C31 C32 1.495(3)
C31 H31A 0.9700
C31 H31B 0.9700
C32 C33 1.393(3)
C32 C37 1.407(3)
C33 C34 1.368(4)
C33 H33 0.9300
C34 C35 1.370(4)
C34 H34 0.9300
C35 C36 1.383(3)
C35 H35 0.9300
C36 C37 1.401(3)
C36 H36 0.9300
N2 H2A 0.92(3)

loop_
_geom_hbond_atom_site_label_D
_geom_hbond_atom_site_label_H
_geom_hbond_atom_site_label_A
_geom_hbond_distance_DH
_geom_hbond_distance_HA
_geom_hbond_distance_DA
_geom_hbond_angle_DHA
N2 H2A N3 0.92(3) 2.56(3) 3.298(3) 138(2)
